data_2016775
loop_
_publ_author_name
'Smith, Graham'
'Wermuth, Urs D.'
'White, Jonathan M.'

_publ_section_title
;
 Two- and three-dimensional hydrogen-bonded structures in the 1:1
 proton-transfer compounds of 4,5-dichlorophthalic acid with the
 isomeric monoaminobenzoic acids
;
_journal_coeditor_code SF3087
_journal_issue 9
_journal_name_full 'Acta Crystallographica Section C'
_journal_page_first o532
_journal_page_last o536
_journal_paper_doi 10.1107/S0108270108027054
_journal_volume 64
_journal_year 2008
_chemical_formula_iupac 'C7 H8 N O2 + , C8 H3 Cl2 O4 -'
_chemical_formula_moiety 'C7 H8 N O2 + , C8 H3 Cl2 O4 -'
_chemical_formula_sum 'C15 H11 Cl2 N O6'
_chemical_formula_weight 372.15
_chemical_melting_point_gt 573
_chemical_name_common '3-carboxyanilinium hydrogen 4,5-dichlorophthalate'
_chemical_name_systematic
;
3-carboxyanilinium 2-carboxy-4,5-dichlorobenzoate
;
_space_group_IT_number 14
_symmetry_cell_setting monoclinic
_symmetry_space_group_name_Hall '-P 2yn'
_symmetry_space_group_name_H-M 'P 1 21/n 1'
_atom_sites_solution_hydrogens geom
_atom_sites_solution_primary direct
_atom_sites_solution_secondary difmap
_audit_creation_method SHELXL97
_cell_angle_alpha 90.00
_cell_angle_beta 96.0120(10)
_cell_angle_gamma 90.00
_cell_formula_units_Z 8
_cell_length_a 12.9028(7)
_cell_length_b 7.4091(4)
_cell_length_c 32.2323(17)
_cell_measurement_reflns_used 8197
_cell_measurement_temperature 130(2)
_cell_measurement_theta_max 27.5
_cell_measurement_theta_min 2.61
_cell_volume 3064.4(3)
_computing_cell_refinement 'SMART (Bruker, 2000)'
_computing_data_collection 'SMART (Bruker, 2000)'
_computing_data_reduction 'SAINT (Bruker, 1999)'
_computing_molecular_graphics 'PLATON (Spek, 2003)'
_computing_publication_material 'PLATON (Spek, 2003)'
_computing_structure_refinement 'SHELXL97 (Sheldrick, 2008)'
_computing_structure_solution 'SHELXS97 (Sheldrick, 2008)'
_diffrn_ambient_temperature 130(2)
_diffrn_measured_fraction_theta_full 0.992
_diffrn_measured_fraction_theta_max 0.992
_diffrn_measurement_device_type 'Bruker SMART CCD area-detector'
_diffrn_measurement_method '\f and \w scans'
_diffrn_radiation_monochromator graphite
_diffrn_radiation_source 'sealed tube'
_diffrn_radiation_type MoK\a
_diffrn_radiation_wavelength 0.71073
_diffrn_reflns_av_R_equivalents 0.0219
_diffrn_reflns_av_sigmaI/netI 0.0273
_diffrn_reflns_limit_h_max 13
_diffrn_reflns_limit_h_min -16
_diffrn_reflns_limit_k_max 7
_diffrn_reflns_limit_k_min -9
_diffrn_reflns_limit_l_max 41
_diffrn_reflns_limit_l_min -39
_diffrn_reflns_number 17962
_diffrn_reflns_theta_full 27.5
_diffrn_reflns_theta_max 27.5
_diffrn_reflns_theta_min 1.27
_diffrn_standards_decay_% 0
_exptl_absorpt_coefficient_mu 0.457
_exptl_absorpt_correction_T_max 0.85
_exptl_absorpt_correction_T_min 0.74
_exptl_absorpt_correction_type multi-scan
_exptl_absorpt_process_details '(SADABS; Sheldrick, 1996)'
_exptl_crystal_colour 'pale brown'
_exptl_crystal_density_diffrn 1.613
_exptl_crystal_density_method 'not measured'
_exptl_crystal_description block
_exptl_crystal_F_000 1520
_exptl_crystal_size_max 0.50
_exptl_crystal_size_mid 0.40
_exptl_crystal_size_min 0.35
_refine_diff_density_max 0.446
_refine_diff_density_min -0.412
_refine_ls_extinction_coef 0.00057(17)
_refine_ls_extinction_expression Fc^*^=kFc[1+0.001xFc^2^\l^3^/sin(2\q)]^-1/4^
_refine_ls_extinction_method 'SHELXL97 (Sheldrick, 2008)'
_refine_ls_goodness_of_fit_ref 1.058
_refine_ls_hydrogen_treatment mixed
_refine_ls_matrix_type full
_refine_ls_number_parameters 474
_refine_ls_number_reflns 6995
_refine_ls_number_restraints 0
_refine_ls_restrained_S_all 1.058
_refine_ls_R_factor_all 0.0463
_refine_ls_R_factor_gt 0.0399
_refine_ls_shift/su_max 0.001
_refine_ls_shift/su_mean 0.000
_refine_ls_structure_factor_coef Fsqd
_refine_ls_weighting_details 'calc w = 1/[\s^2^(Fo^2^)+(0.0567P)^2^+1.2365P] where P=(Fo^2^+2Fc^2^)/3'
_refine_ls_weighting_scheme calc
_refine_ls_wR_factor_gt 0.1005
_refine_ls_wR_factor_ref 0.1044
_reflns_number_gt 6125
_reflns_number_total 6995
_reflns_threshold_expression I>2\s(I)
_cod_data_source_file sf3087.cif
_cod_data_source_block II
_cod_original_sg_symbol_H-M 'P 21/n'
_cod_database_code 2016775
_cod_database_fobs_code 2016775

loop_
_symmetry_equiv_pos_as_xyz
'x, y, z'
'-x+1/2, y+1/2, -z+1/2'
'-x, -y, -z'
'x+1/2, -y+1/2, z+1/2'

loop_
_atom_site_aniso_label
_atom_site_aniso_U_11
_atom_site_aniso_U_22
_atom_site_aniso_U_33
_atom_site_aniso_U_12
_atom_site_aniso_U_13
_atom_site_aniso_U_23
O11B 0.0324(6) 0.0272(7) 0.0199(6) 0.0001(5) -0.0005(5) 0.0061(5)
O12B 0.0418(7) 0.0316(7) 0.0160(6) -0.0016(6) -0.0022(5) 0.0021(5)
N3B 0.0192(7) 0.0217(7) 0.0160(7) -0.0001(6) 0.0021(5) 0.0013(5)
C1B 0.0167(7) 0.0257(8) 0.0164(8) 0.0026(6) 0.0029(6) 0.0017(6)
C2B 0.0175(7) 0.0191(8) 0.0190(8) 0.0018(6) 0.0038(6) 0.0023(6)
C3B 0.0143(7) 0.0225(8) 0.0165(7) 0.0012(6) 0.0023(6) -0.0012(6)
C4B 0.0211(7) 0.0214(8) 0.0188(8) 0.0025(6) 0.0027(6) 0.0050(6)
C5B 0.0242(8) 0.0198(8) 0.0249(9) 0.0007(6) 0.0046(6) 0.0014(6)
C6B 0.0231(8) 0.0247(9) 0.0197(8) 0.0010(7) 0.0030(6) -0.0023(6)
C11B 0.0188(7) 0.0291(9) 0.0172(8) 0.0015(6) 0.0024(6) 0.0028(6)
O11D 0.0304(6) 0.0303(7) 0.0196(6) 0.0009(5) -0.0012(5) 0.0055(5)
O12D 0.0396(7) 0.0338(7) 0.0180(6) 0.0002(6) -0.0017(5) 0.0009(5)
N3D 0.0173(7) 0.0243(7) 0.0163(7) 0.0008(6) 0.0009(5) 0.0034(5)
C1D 0.0173(7) 0.0277(9) 0.0187(8) 0.0008(6) 0.0034(6) 0.0029(6)
C2D 0.0173(7) 0.0239(8) 0.0175(8) 0.0013(6) 0.0036(6) 0.0032(6)
C3D 0.0143(7) 0.0247(8) 0.0174(8) 0.0022(6) 0.0028(6) 0.0011(6)
C4D 0.0203(8) 0.0249(9) 0.0200(8) 0.0021(6) 0.0028(6) 0.0058(6)
C5D 0.0226(8) 0.0219(8) 0.0280(9) 0.0003(6) 0.0042(7) 0.0027(7)
C6D 0.0209(8) 0.0279(9) 0.0218(8) -0.0006(7) 0.0037(6) -0.0015(7)
C11D 0.0181(7) 0.0329(10) 0.0173(8) 0.0003(7) 0.0016(6) 0.0026(7)
Cl4A 0.0336(2) 0.0439(3) 0.0144(2) 0.0036(2) -0.0012(2) 0.0062(2)
Cl5A 0.0495(3) 0.0458(3) 0.0202(2) -0.0189(2) -0.0001(2) -0.0118(2)
O11A 0.0335(7) 0.0257(7) 0.0271(7) -0.0120(5) -0.0038(5) 0.0079(5)
O12A 0.0235(6) 0.0208(6) 0.0172(6) -0.0033(5) -0.0036(4) 0.0038(4)
O21A 0.0213(6) 0.0281(6) 0.0212(6) 0.0036(5) 0.0011(5) -0.0073(5)
O22A 0.0193(5) 0.0185(6) 0.0171(5) -0.0017(4) 0.0001(4) -0.0012(4)
C1A 0.0155(7) 0.0204(8) 0.0155(7) 0.0012(6) 0.0014(6) 0.0008(6)
C2A 0.0149(7) 0.0185(7) 0.0152(7) 0.0018(6) 0.0008(5) -0.0010(6)
C3A 0.0189(7) 0.0206(8) 0.0176(8) 0.0029(6) 0.0019(6) 0.0021(6)
C4A 0.0183(7) 0.0314(9) 0.0133(7) 0.0022(6) -0.0004(6) 0.0028(6)
C5A 0.0195(8) 0.0309(9) 0.0163(8) -0.0043(7) 0.0006(6) -0.0067(7)
C6A 0.0199(7) 0.0202(8) 0.0211(8) -0.0031(6) 0.0030(6) -0.0028(6)
C11A 0.0188(7) 0.0178(8) 0.0189(8) 0.0018(6) 0.0020(6) 0.0001(6)
C21A 0.0225(7) 0.0138(7) 0.0140(7) 0.0010(6) -0.0005(6) 0.0016(5)
Cl4C 0.0318(2) 0.0368(3) 0.0168(2) 0.0014(2) -0.0011(2) 0.0082(2)
Cl5C 0.0379(3) 0.0414(3) 0.0180(2) -0.0025(2) -0.0057(2) -0.0100(2)
O11C 0.0300(7) 0.0224(6) 0.0356(7) -0.0078(5) 0.0026(5) 0.0032(5)
O12C 0.0320(7) 0.0213(6) 0.0226(6) -0.0034(5) -0.0075(5) 0.0069(5)
O21C 0.0238(6) 0.0273(6) 0.0154(5) 0.0017(5) 0.0018(4) -0.0051(5)
O22C 0.0208(5) 0.0212(6) 0.0173(5) -0.0014(4) -0.0015(4) -0.0030(4)
C1C 0.0150(7) 0.0187(8) 0.0178(8) 0.0018(6) 0.0020(6) -0.0015(6)
C2C 0.0142(7) 0.0208(8) 0.0145(7) 0.0017(6) 0.0002(5) -0.0016(6)
C3C 0.0189(7) 0.0189(8) 0.0175(8) 0.0007(6) 0.0013(6) -0.0013(6)
C4C 0.0186(7) 0.0269(9) 0.0136(7) 0.0028(6) 0.0005(6) 0.0023(6)
C5C 0.0185(7) 0.0292(9) 0.0137(7) 0.0006(6) -0.0011(6) -0.0070(6)
C6C 0.0168(7) 0.0210(8) 0.0217(8) -0.0004(6) 0.0008(6) -0.0039(6)
C11C 0.0172(7) 0.0196(8) 0.0217(8) 0.0010(6) 0.0035(6) 0.0003(6)
C21C 0.0223(7) 0.0133(7) 0.0136(7) -0.0002(6) -0.0010(6) 0.0012(5)

loop_
_atom_site_type_symbol
_atom_site_label
_atom_site_fract_x
_atom_site_fract_y
_atom_site_fract_z
_atom_site_U_iso_or_equiv
_atom_site_thermal_displace_type
_atom_site_calc_flag
_atom_site_refinement_flags
_atom_site_occupancy
O O11B 0.80317(10) 0.31573(17) 0.05268(4) 0.0267(4) Uani . . 1.000
O O12B 0.76409(11) 0.04606(18) 0.02395(4) 0.0302(4) Uani . . 1.000
N N3B 0.90063(11) 0.1730(2) 0.20638(4) 0.0190(4) Uani . . 1.000
C C1B 0.81462(12) 0.0551(2) 0.09589(5) 0.0195(4) Uani . . 1.000
C C2B 0.84861(12) 0.1545(2) 0.13134(5) 0.0184(4) Uani . . 1.000
C C3B 0.86747(11) 0.0663(2) 0.16919(5) 0.0177(4) Uani . . 1.000
C C4B 0.85311(12) -0.1182(2) 0.17266(5) 0.0204(4) Uani . . 1.000
C C5B 0.81934(13) -0.2159(2) 0.13694(5) 0.0228(5) Uani . . 1.000
C C6B 0.80012(13) -0.1306(2) 0.09870(5) 0.0225(5) Uani . . 1.000
C C11B 0.79375(12) 0.1516(2) 0.05535(5) 0.0217(5) Uani . . 1.000
O O11D 0.27229(10) 0.77527(18) 0.04627(4) 0.0270(4) Uani . . 1.000
O O12D 0.25094(11) 0.50101(19) 0.01765(4) 0.0308(4) Uani . . 1.000
N N3D 0.39421(11) 0.6618(2) 0.19878(4) 0.0194(4) Uani . . 1.000
C C1D 0.30647(12) 0.5200(2) 0.08966(5) 0.0211(5) Uani . . 1.000
C C2D 0.33864(12) 0.6284(2) 0.12387(5) 0.0194(4) Uani . . 1.000
C C3D 0.36373(11) 0.5484(2) 0.16242(5) 0.0187(4) Uani . . 1.000
C C4D 0.35738(12) 0.3633(2) 0.16752(5) 0.0217(5) Uani . . 1.000
C C5D 0.32616(13) 0.2566(2) 0.13303(5) 0.0241(5) Uani . . 1.000
C C6D 0.30073(13) 0.3337(2) 0.09411(5) 0.0234(5) Uani . . 1.000
C C11D 0.27515(12) 0.6104(2) 0.04891(5) 0.0228(5) Uani . . 1.000
Cl Cl4A 0.53762(3) 0.35754(7) 0.038490(10) 0.03090(10) Uani . . 1.000
Cl Cl5A 0.50529(4) -0.06114(7) 0.052780(10) 0.0388(2) Uani . . 1.000
O O11A 0.57562(10) -0.10779(17) 0.21770(4) 0.0293(4) Uani . . 1.000
O O12A 0.68916(9) 0.11528(16) 0.23392(4) 0.0209(3) Uani . . 1.000
O O21A 0.59270(9) 0.48350(17) 0.21831(4) 0.0236(3) Uani . . 1.000
O O22A 0.75463(8) 0.46135(15) 0.19943(3) 0.0184(3) Uani . . 1.000
C C1A 0.59912(11) 0.1174(2) 0.16694(5) 0.0172(4) Uani . . 1.000
C C2A 0.61896(11) 0.3009(2) 0.16048(5) 0.0163(4) Uani . . 1.000
C C3A 0.59912(12) 0.3723(2) 0.12062(5) 0.0190(4) Uani . . 1.000
C C4A 0.56209(12) 0.2631(2) 0.08730(5) 0.0212(4) Uani . . 1.000
C C5A 0.54575(12) 0.0803(2) 0.09359(5) 0.0223(5) Uani . . 1.000
C C6A 0.56343(12) 0.0093(2) 0.13335(5) 0.0203(4) Uani . . 1.000
C C11A 0.61946(12) 0.0309(2) 0.20903(5) 0.0185(4) Uani . . 1.000
C C21A 0.65741(12) 0.4251(2) 0.19615(5) 0.0169(4) Uani . . 1.000
Cl Cl4C 0.05110(3) 1.05825(6) 0.050240(10) 0.02870(10) Uani . . 1.000
Cl Cl5C -0.00872(4) 0.64684(7) 0.036490(10) 0.0330(2) Uani . . 1.000
O O11C 0.07635(10) 0.38203(17) 0.19032(4) 0.0294(4) Uani . . 1.000
O O12C 0.17700(10) 0.59567(17) 0.22301(4) 0.0260(4) Uani . . 1.000
O O21C 0.10158(9) 0.98011(16) 0.22782(3) 0.0222(3) Uani . . 1.000
O O22C 0.26417(9) 0.94695(15) 0.21001(3) 0.0200(3) Uani . . 1.000
C C1C 0.09780(11) 0.6652(2) 0.15704(5) 0.0172(4) Uani . . 1.000
C C2C 0.12307(11) 0.8477(2) 0.16299(5) 0.0166(4) Uani . . 1.000
C C3C 0.10632(12) 0.9667(2) 0.12971(5) 0.0185(4) Uani . . 1.000
C C4C 0.06740(12) 0.9059(2) 0.09071(5) 0.0198(4) Uani . . 1.000
C C5C 0.04204(12) 0.7244(2) 0.08472(5) 0.0207(4) Uani . . 1.000
C C6C 0.05676(12) 0.6053(2) 0.11775(5) 0.0199(4) Uani . . 1.000
C C11C 0.11511(12) 0.5319(2) 0.19210(5) 0.0194(4) Uani . . 1.000
C C21C 0.16542(12) 0.9288(2) 0.20422(5) 0.0166(4) Uani . . 1.000
H H2B 0.85870 0.28110 0.12960 0.0220 Uiso calc R 1.000
H H4B 0.86610 -0.17670 0.19890 0.0240 Uiso calc R 1.000
H H5B 0.80930 -0.34250 0.13880 0.0270 Uiso calc R 1.000
H H6B 0.77710 -0.19850 0.07450 0.0270 Uiso calc R 1.000
H H12B 0.754(3) 0.110(5) -0.0019(10) 0.062(13) Uiso . . 1.000
H H31B 0.9665(17) 0.217(3) 0.2036(7) 0.033(6) Uiso . . 1.000
H H32B 0.9019(17) 0.110(3) 0.2288(8) 0.036(6) Uiso . . 1.000
H H33B 0.8555(18) 0.276(3) 0.2074(7) 0.039(6) Uiso . . 1.000
H H2D 0.34330 0.75550 0.12080 0.0230 Uiso calc R 1.000
H H4D 0.37410 0.31010 0.19420 0.0260 Uiso calc R 1.000
H H5D 0.32220 0.12940 0.13620 0.0290 Uiso calc R 1.000
H H6D 0.27950 0.25980 0.07070 0.0280 Uiso calc R 1.000
H H12D 0.229(2) 0.563(5) -0.0063(10) 0.050(10) Uiso . . 1.000
H H31D 0.4595(16) 0.704(3) 0.1986(6) 0.026(5) Uiso . . 1.000
H H32D 0.3485(18) 0.768(3) 0.2001(7) 0.042(6) Uiso . . 1.000
H H33D 0.3909(18) 0.597(3) 0.2229(8) 0.039(6) Uiso . . 1.000
H H3A 0.61100 0.49700 0.11610 0.0230 Uiso calc R 1.000
H H6A 0.55100 -0.11530 0.13770 0.0240 Uiso calc R 1.000
H H12A 0.708(2) 0.054(4) 0.2604(9) 0.048(8) Uiso . . 1.000
H H3C 0.12180 1.09120 0.13380 0.0220 Uiso calc R 1.000
H H6C 0.03880 0.48170 0.11370 0.0240 Uiso calc R 1.000
H H12C 0.191(2) 0.519(4) 0.2481(9) 0.051(9) Uiso . . 1.000

loop_
_atom_type_symbol
_atom_type_description
_atom_type_scat_dispersion_real
_atom_type_scat_dispersion_imag
_atom_type_scat_source
C C 0.0033 0.0016 'International Tables Vol C Tables 4.2.6.8 and 6.1.1.4'
H H 0.0000 0.0000 'International Tables Vol C Tables 4.2.6.8 and 6.1.1.4'
N N 0.0061 0.0033 'International Tables Vol C Tables 4.2.6.8 and 6.1.1.4'
O O 0.0106 0.0060 'International Tables Vol C Tables 4.2.6.8 and 6.1.1.4'
Cl Cl 0.1484 0.1585 'International Tables Vol C Tables 4.2.6.8 and 6.1.1.4'

loop_
_geom_angle_atom_site_label_1
_geom_angle_atom_site_label_2
_geom_angle_atom_site_label_3
_geom_angle
_geom_angle_publ_flag
C11B O12B H12B 112(2) no
C11D O12D H12D 112(2) no
C11A O12A H12A 114.1(17) no
C11C O12C H12C 117.6(17) no
H31B N3B H32B 110(2) no
C3B N3B H33B 109.3(13) no
C3B N3B H31B 107.7(14) no
H32B N3B H33B 111(2) no
C3B N3B H32B 112.0(16) no
H31B N3B H33B 106.8(19) no
H31D N3D H33D 108.3(19) no
C3D N3D H32D 112.4(13) no
C3D N3D H33D 110.2(15) no
C3D N3D H31D 111.6(13) no
H31D N3D H32D 106.7(19) no
H32D N3D H33D 107(2) no
C2B C1B C6B 120.17(14) no
C2B C1B C11B 118.62(13) no
C6B C1B C11B 121.21(14) no
C1B C2B C3B 119.05(14) no
C2B C3B C4B 121.65(15) no
N3B C3B C4B 119.83(14) no
N3B C3B C2B 118.50(13) no
C3B C4B C5B 118.66(14) no
C4B C5B C6B 120.72(14) no
C1B C6B C5B 119.75(14) no
O11B C11B C1B 121.85(14) no
O12B C11B C1B 113.86(13) no
O11B C11B O12B 124.29(15) no
C3B C2B H2B 120.00 no
C1B C2B H2B 121.00 no
C5B C4B H4B 121.00 no
C3B C4B H4B 121.00 no
C6B C5B H5B 120.00 no
C4B C5B H5B 120.00 no
C1B C6B H6B 120.00 no
C5B C6B H6B 120.00 no
C2D C1D C6D 120.38(15) no
C2D C1D C11D 117.98(13) no
C6D C1D C11D 121.60(14) no
C1D C2D C3D 119.10(14) no
N3D C3D C4D 119.23(14) no
C2D C3D C4D 121.30(14) no
N3D C3D C2D 119.44(13) no
C3D C4D C5D 118.98(14) no
C4D C5D C6D 120.74(14) no
C1D C6D C5D 119.49(14) no
O11D C11D C1D 120.82(14) no
O11D C11D O12D 124.24(15) no
O12D C11D C1D 114.94(13) no
C3D C2D H2D 120.00 no
C1D C2D H2D 120.00 no
C3D C4D H4D 121.00 no
C5D C4D H4D 121.00 no
C6D C5D H5D 120.00 no
C4D C5D H5D 120.00 no
C5D C6D H6D 120.00 no
C1D C6D H6D 120.00 no
C2A C1A C11A 122.10(14) no
C2A C1A C6A 119.66(14) no
C6A C1A C11A 118.19(13) no
C1A C2A C3A 119.20(14) no
C3A C2A C21A 119.00(13) no
C1A C2A C21A 121.76(14) no
C2A C3A C4A 120.59(14) no
Cl4A C4A C5A 120.93(12) no
C3A C4A C5A 120.03(15) no
Cl4A C4A C3A 119.04(12) no
C4A C5A C6A 119.59(14) no
Cl5A C5A C4A 121.41(12) no
Cl5A C5A C6A 119.00(12) no
C1A C6A C5A 120.89(14) no
O11A C11A C1A 121.76(14) no
O12A C11A C1A 113.39(13) no
O11A C11A O12A 124.82(15) no
O21A C21A C2A 117.72(14) no
O22A C21A C2A 115.57(13) no
O21A C21A O22A 126.70(15) no
C2A C3A H3A 120.00 no
C4A C3A H3A 120.00 no
C5A C6A H6A 120.00 no
C1A C6A H6A 120.00 no
C2C C1C C6C 119.56(14) no
C2C C1C C11C 121.25(14) no
C6C C1C C11C 119.18(13) no
C1C C2C C3C 119.52(14) no
C1C C2C C21C 124.30(14) no
C3C C2C C21C 116.15(13) no
C2C C3C C4C 120.61(14) no
Cl4C C4C C5C 121.33(12) no
C3C C4C C5C 119.96(14) no
Cl4C C4C C3C 118.71(12) no
Cl5C C5C C6C 119.46(12) no
C4C C5C C6C 119.93(15) no
Cl5C C5C C4C 120.61(12) no
C1C C6C C5C 120.39(14) no
O11C C11C C1C 122.51(15) no
O12C C11C C1C 111.69(13) no
O11C C11C O12C 125.79(15) no
O21C C21C C2C 117.44(13) no
O22C C21C C2C 115.80(13) no
O21C C21C O22C 126.62(14) no
C2C C3C H3C 120.00 no
C4C C3C H3C 120.00 no
C1C C6C H6C 120.00 no
C5C C6C H6C 120.00 no

loop_
_geom_bond_atom_site_label_1
_geom_bond_atom_site_label_2
_geom_bond_distance
_geom_bond_publ_flag
Cl4A C4A 1.7205(16) no
Cl5A C5A 1.7198(16) no
Cl4C C4C 1.7211(16) no
Cl5C C5C 1.7213(16) no
O11B C11B 1.2260(19) no
O12B C11B 1.304(2) no
O12B H12B 0.96(3) no
O11D C11D 1.225(2) no
O12D C11D 1.305(2) no
O12D H12D 0.92(3) no
O11A C11A 1.220(2) no
O12A C11A 1.301(2) no
O21A C21A 1.233(2) no
O22A C21A 1.2764(19) no
O12A H12A 0.98(3) no
O11C C11C 1.217(2) no
O12C C11C 1.299(2) no
O21C C21C 1.2381(19) no
O22C C21C 1.2754(19) no
O12C H12C 0.99(3) no
N3B C3B 1.462(2) no
N3B H32B 0.86(2) no
N3B H31B 0.92(2) no
N3B H33B 0.96(2) no
N3D C3D 1.462(2) no
N3D H32D 0.99(2) no
N3D H33D 0.92(2) no
N3D H31D 0.90(2) no
C1B C6B 1.393(2) no
C1B C11B 1.489(2) no
C1B C2B 1.391(2) no
C2B C3B 1.383(2) no
C3B C4B 1.386(2) no
C4B C5B 1.391(2) no
C5B C6B 1.384(2) no
C2B H2B 0.9500 no
C4B H4B 0.9500 no
C5B H5B 0.9500 no
C6B H6B 0.9500 no
C1D C2D 1.392(2) no
C1D C11D 1.492(2) no
C1D C6D 1.391(2) no
C2D C3D 1.384(2) no
C3D C4D 1.385(2) no
C4D C5D 1.389(2) no
C5D C6D 1.386(2) no
C2D H2D 0.9500 no
C4D H4D 0.9500 no
C5D H5D 0.9500 no
C6D H6D 0.9500 no
C1A C11A 1.499(2) no
C1A C6A 1.386(2) no
C1A C2A 1.403(2) no
C2A C3A 1.388(2) no
C2A C21A 1.515(2) no
C3A C4A 1.389(2) no
C4A C5A 1.389(2) no
C5A C6A 1.382(2) no
C3A H3A 0.9500 no
C6A H6A 0.9500 no
C1C C2C 1.399(2) no
C1C C11C 1.500(2) no
C1C C6C 1.393(2) no
C2C C3C 1.388(2) no
C2C C21C 1.508(2) no
C3C C4C 1.380(2) no
C4C C5C 1.393(2) no
C5C C6C 1.381(2) no
C3C H3C 0.9500 no
C6C H6C 0.9500 no

loop_
_geom_hbond_atom_site_label_D
_geom_hbond_atom_site_label_H
_geom_hbond_atom_site_label_A
_geom_hbond_site_symmetry_A
_geom_hbond_distance_DH
_geom_hbond_distance_HA
_geom_hbond_distance_DA
_geom_hbond_angle_DHA
_geom_hbond_publ_flag
O12A H12A O22A 2_645 0.98(3) 1.50(3) 2.4730(16) 176(3) yes
O12B H12B O11D 3_665 0.96(3) 1.67(3) 2.6216(18) 176(4) yes
O12C H12C O22C 2_545 0.99(3) 1.51(3) 2.4714(16) 163(3) yes
O12D H12D O11B 3_665 0.92(3) 1.76(3) 2.6718(18) 176(3) yes
N3B H31B O11C 1_655 0.92(2) 1.95(2) 2.8378(19) 160(2) yes
N3B H31B O21C 1_645 0.92(2) 2.54(2) 2.9778(18) 109.6(16) yes
N3D H31D O11A 1_565 0.90(2) 2.09(2) 2.9097(19) 150.8(18) yes
N3D H31D O21A . 0.90(2) 2.41(2) 2.8919(19) 113.9(17) yes
N3B H32B O21A 2_645 0.86(2) 1.94(2) 2.7977(19) 176(2) yes
N3D H32D O22C . 0.99(2) 1.77(2) 2.7454(19) 172(2) yes
N3B H33B O22A . 0.96(2) 1.89(2) 2.8416(18) 169(2) yes
N3D H33D O21C 2_545 0.92(2) 1.80(2) 2.7176(17) 174(2) yes
C5B H5B O22A 1_545 0.95 2.59 3.2901(19) 131 no

loop_
_geom_torsion_atom_site_label_1
_geom_torsion_atom_site_label_2
_geom_torsion_atom_site_label_3
_geom_torsion_atom_site_label_4
_geom_torsion
_geom_torsion_publ_flag
C6B C1B C2B C3B -0.1(2) no
C11B C1B C2B C3B 179.53(14) no
C2B C1B C6B C5B 0.2(2) no
C11B C1B C6B C5B -179.42(15) no
C2B C1B C11B O11B -1.9(2) no
C2B C1B C11B O12B 178.83(14) no
C6B C1B C11B O11B 177.75(16) no
C6B C1B C11B O12B -1.5(2) no
C1B C2B C3B N3B -178.48(14) no
C1B C2B C3B C4B -0.2(2) no
N3B C3B C4B C5B 178.61(14) no
C2B C3B C4B C5B 0.3(2) no
C3B C4B C5B C6B -0.2(2) no
C4B C5B C6B C1B -0.1(2) no
C6D C1D C2D C3D -0.7(2) no
C11D C1D C2D C3D 177.20(14) no
C2D C1D C6D C5D 0.7(2) no
C11D C1D C6D C5D -177.06(15) no
C2D C1D C11D O11D -4.0(2) no
C2D C1D C11D O12D 176.65(15) no
C6D C1D C11D O11D 173.82(16) no
C6D C1D C11D O12D -5.5(2) no
C1D C2D C3D N3D -177.95(14) no
C1D C2D C3D C4D 0.0(2) no
N3D C3D C4D C5D 178.59(14) no
C2D C3D C4D C5D 0.7(2) no
C3D C4D C5D C6D -0.6(2) no
C4D C5D C6D C1D -0.1(3) no
C6A C1A C2A C3A 2.1(2) no
C6A C1A C2A C21A 179.63(14) no
C11A C1A C2A C3A 179.51(14) no
C11A C1A C2A C21A -3.0(2) no
C2A C1A C6A C5A -0.9(2) no
C11A C1A C6A C5A -178.37(14) no
C2A C1A C11A O11A 157.84(15) no
C2A C1A C11A O12A -24.0(2) no
C6A C1A C11A O11A -24.7(2) no
C6A C1A C11A O12A 153.44(14) no
C1A C2A C3A C4A -1.3(2) no
C21A C2A C3A C4A -178.88(14) no
C1A C2A C21A O21A -79.61(19) no
C1A C2A C21A O22A 101.85(17) no
C3A C2A C21A O21A 97.91(18) no
C3A C2A C21A O22A -80.63(18) no
C2A C3A C4A Cl4A 179.51(12) no
C2A C3A C4A C5A -0.8(2) no
Cl4A C4A C5A Cl5A 2.5(2) no
Cl4A C4A C5A C6A -178.26(12) no
C3A C4A C5A Cl5A -177.19(12) no
C3A C4A C5A C6A 2.0(2) no
Cl5A C5A C6A C1A 178.03(12) no
C4A C5A C6A C1A -1.2(2) no
C6C C1C C2C C3C 0.4(2) no
C6C C1C C2C C21C 178.46(14) no
C11C C1C C2C C3C 179.71(14) no
C11C C1C C2C C21C -2.2(2) no
C2C C1C C6C C5C 0.7(2) no
C11C C1C C6C C5C -178.66(14) no
C2C C1C C11C O11C 165.56(15) no
C2C C1C C11C O12C -15.9(2) no
C6C C1C C11C O11C -15.1(2) no
C6C C1C C11C O12C 163.46(14) no
C1C C2C C3C C4C -1.5(2) no
C21C C2C C3C C4C -179.78(14) no
C1C C2C C21C O21C -86.93(19) no
C1C C2C C21C O22C 97.07(18) no
C3C C2C C21C O21C 91.22(18) no
C3C C2C C21C O22C -84.79(17) no
C2C C3C C4C Cl4C -178.43(12) no
C2C C3C C4C C5C 1.7(2) no
Cl4C C4C C5C Cl5C -1.1(2) no
Cl4C C4C C5C C6C 179.51(12) no
C3C C4C C5C Cl5C 178.87(12) no
C3C C4C C5C C6C -0.6(2) no
Cl5C C5C C6C C1C 179.96(11) no
C4C C5C C6C C1C -0.6(2) no

loop_
_cod_related_entry_id
_cod_related_entry_database
_cod_related_entry_code
1 ChemSpider 26231289
